data_7705270
loop_
_publ_author_name
'Kephart, Jonathan A.'
'Boggiano, Andrew C.'
'Kaminsky, Werner'
'Velian, Alexandra'

_publ_section_title
;
 Inorganic clusters as metalloligands: ligand effects on the synthesis and
 properties of ternary nanopropeller clusters.
;
_journal_issue 45
_journal_name_full 'Dalton transactions (Cambridge, England : 2003)'
_journal_page_first 16464
_journal_page_last 16473
_journal_paper_doi 10.1039/d0dt02416c
_journal_volume 49
_journal_year 2020
_chemical_formula_moiety 'C90 H108 Co6 N6 P6 Se8, F6 P'
_chemical_formula_sum 'C90 H108 Co6 F6 N6 P7 Se8'
_chemical_formula_weight 2589.87
_chemical_name_systematic '[Co6Se8(Ph2PNHiPr)6][PF6]'
_space_group_IT_number 2
_space_group_name_Hall '-P 1'
_space_group_name_H-M_alt 'P -1'
_symmetry_cell_setting triclinic
_symmetry_Int_Tables_number 2
_symmetry_space_group_name_Hall '-P 1'
_symmetry_space_group_name_H-M 'P -1'
_atom_sites_solution_hydrogens geom
_atom_sites_solution_primary direct
_audit_conform_dict_location ftp://ftp.iucr.org/pub/cif_core.dic
_audit_conform_dict_name cif_core.dic
_audit_conform_dict_version 2.4.3
_audit_creation_date 2018-02-07T13:17:01-00:00
_audit_creation_method 'WinGX routine CIF_UPDATE'
_audit_update_record
;
2020-07-06 deposited with the CCDC.	2020-08-25 downloaded from the CCDC.
;
_cell_angle_alpha 112.912(3)
_cell_angle_beta 112.532(3)
_cell_angle_gamma 99.092(3)
_cell_formula_units_Z 1
_cell_length_a 14.2628(8)
_cell_length_b 14.2802(9)
_cell_length_c 15.0757(9)
_cell_measurement_reflns_used 537
_cell_measurement_temperature 100(2)
_cell_measurement_theta_max 18.83
_cell_measurement_theta_min 2.51
_cell_measurement_wavelength 0.71073
_cell_volume 2436.2(3)
_computing_cell_refinement 'SAINT V8.34A integration software'
_computing_data_collection 'Bruker APEX2 software'
_computing_data_reduction 'SORTAV (Blessing, 1995)'
_computing_molecular_graphics 'ORTEP-3 for Windows (Farrugia, 2012)'
_computing_publication_material 'WinGX publication routines (Farrugia, 2012)'
_computing_structure_refinement 'SHELXL-2014/7 (Sheldrick, 2014)'
_computing_structure_solution 'SHELXS-2013 (Sheldrick, 2008)'
_diffrn_ambient_temperature 100(2)
_diffrn_detector 'APEX-II CCD'
_diffrn_measured_fraction_theta_full 0.998
_diffrn_measured_fraction_theta_max 0.99
_diffrn_measurement_device '\k-geometry diffractometer'
_diffrn_measurement_device_type 'Bruker APEX-II'
_diffrn_measurement_method '\f or \w oscillation scans'
_diffrn_radiation_monochromator graphite
_diffrn_radiation_probe x-ray
_diffrn_radiation_type MoK\a
_diffrn_radiation_wavelength 0.71073
_diffrn_reflns_av_R_equivalents 0.0447
_diffrn_reflns_av_unetI/netI 0.0757
_diffrn_reflns_Laue_measured_fraction_full 0.998
_diffrn_reflns_Laue_measured_fraction_max 0.99
_diffrn_reflns_limit_h_max 19
_diffrn_reflns_limit_h_min -19
_diffrn_reflns_limit_k_max 19
_diffrn_reflns_limit_k_min -18
_diffrn_reflns_limit_l_max 20
_diffrn_reflns_limit_l_min -20
_diffrn_reflns_number 23511
_diffrn_reflns_point_group_measured_fraction_full 0.998
_diffrn_reflns_point_group_measured_fraction_max 0.99
_diffrn_reflns_theta_full 25
_diffrn_reflns_theta_max 28.34
_diffrn_reflns_theta_min 1.658
_diffrn_source 'sealed x-ray tube'
_diffrn_standards_number 0
_exptl_absorpt_coefficient_mu 4.16
_exptl_absorpt_correction_T_max 0.745
_exptl_absorpt_correction_T_min 0.612
_exptl_absorpt_correction_type multi-scan
_exptl_absorpt_process_details
;
SADABS-2012/1 - Bruker AXS area detector scaling and absorption correction
;
_exptl_crystal_colour black
_exptl_crystal_density_diffrn 1.765
_exptl_crystal_density_method 'not measured'
_exptl_crystal_description prism
_exptl_crystal_F_000 1283
_exptl_crystal_size_max 0.16
_exptl_crystal_size_mid 0.13
_exptl_crystal_size_min 0.07
_refine_diff_density_max 0.702
_refine_diff_density_min -0.793
_refine_diff_density_rms 0.142
_refine_ls_extinction_method none
_refine_ls_goodness_of_fit_ref 0.993
_refine_ls_hydrogen_treatment constr
_refine_ls_matrix_type full
_refine_ls_number_constraints 0
_refine_ls_number_parameters 581
_refine_ls_number_reflns 12050
_refine_ls_number_restraints 0
_refine_ls_restrained_S_all 0.993
_refine_ls_R_factor_all 0.0713
_refine_ls_R_factor_gt 0.041
_refine_ls_shift/su_max 0.002
_refine_ls_shift/su_mean 0
_refine_ls_structure_factor_coef Fsqd
_refine_ls_weighting_details 'w=1/[\s^2^(Fo^2^)+(0.0383P)^2^] where P=(Fo^2^+2Fc^2^)/3'
_refine_ls_weighting_scheme calc
_refine_ls_wR_factor_gt 0.0786
_refine_ls_wR_factor_ref 0.0861
_reflns_Friedel_coverage 0
_reflns_number_gt 8381
_reflns_number_total 12050
_reflns_threshold_expression 'I > 2\s(I)'
_cod_data_source_file d0dt02416c2.cif
_cod_data_source_block shelx_CCDC3
_cod_depositor_comments 'Adding full bibliography for 7705267--7705273.cif.'
_cod_original_cell_volume 2436.1(3)
_cod_database_code 7705270
_shelx_estimated_absorpt_t_min 0.556
_shelx_estimated_absorpt_t_max 0.759

loop_
_symmetry_equiv_pos_as_xyz
'x, y, z'
'-x, -y, -z'

loop_
_atom_site_label
_atom_site_type_symbol
_atom_site_fract_x
_atom_site_fract_y
_atom_site_fract_z
_atom_site_U_iso_or_equiv
_atom_site_adp_type
_atom_site_occupancy
_atom_site_site_symmetry_order
_atom_site_calc_flag
_atom_site_refinement_flags_posn
_atom_site_refinement_flags_adp
_atom_site_refinement_flags_occupancy
_atom_site_disorder_assembly
_atom_site_disorder_group
C1 C 1.0890(3) 0.7969(3) 0.8841(3) 0.0145(8) Uani 1 1 d . . . . .
C2 C 1.0328(3) 0.7546(3) 0.9264(3) 0.0200(8) Uani 1 1 d . . . . .
H2 H 0.956 0.7182 0.8841 0.024 Uiso 1 1 calc R U . . .
C3 C 1.0893(3) 0.7657(3) 1.0305(3) 0.0254(9) Uani 1 1 d . . . . .
H3 H 1.0503 0.739 1.0598 0.03 Uiso 1 1 calc R U . . .
C4 C 1.2007(3) 0.8146(3) 1.0915(3) 0.0250(9) Uani 1 1 d . . . . .
H4 H 1.2382 0.8226 1.163 0.03 Uiso 1 1 calc R U . . .
C5 C 1.2577(3) 0.8520(3) 1.0487(3) 0.0235(9) Uani 1 1 d . . . . .
H5 H 1.335 0.8825 1.0889 0.028 Uiso 1 1 calc R U . . .
C6 C 1.2016(3) 0.8449(3) 0.9459(3) 0.0194(8) Uani 1 1 d . . . . .
H6 H 1.2411 0.8733 0.9179 0.023 Uiso 1 1 calc R U . . .
C7 C 0.8998(3) 0.8223(3) 0.7456(3) 0.0160(8) Uani 1 1 d . . . . .
C8 C 0.8918(3) 0.8772(3) 0.8398(3) 0.0234(9) Uani 1 1 d . . . . .
H8 H 0.945 0.8893 0.9088 0.028 Uiso 1 1 calc R U . . .
C9 C 0.8068(3) 0.9146(3) 0.8340(4) 0.0311(10) Uani 1 1 d . . . . .
H9 H 0.8005 0.9492 0.8985 0.037 Uiso 1 1 calc R U . . .
C10 C 0.7311(3) 0.9017(3) 0.7352(3) 0.0291(10) Uani 1 1 d . . . . .
H10 H 0.6737 0.9285 0.7318 0.035 Uiso 1 1 calc R U . . .
C11 C 0.7396(3) 0.8498(3) 0.6416(3) 0.0260(9) Uani 1 1 d . . . . .
H11 H 0.6881 0.841 0.5734 0.031 Uiso 1 1 calc R U . . .
C12 C 0.8234(3) 0.8106(3) 0.6469(3) 0.0217(9) Uani 1 1 d . . . . .
H12 H 0.8288 0.7751 0.582 0.026 Uiso 1 1 calc R U . . .
C13 C 1.1234(3) 1.0099(3) 0.8344(3) 0.0213(9) Uani 1 1 d . . . . .
H13 H 1.1158 1.0157 0.8994 0.026 Uiso 1 1 calc R U . . .
C14 C 1.2393(3) 1.0776(3) 0.8757(4) 0.0315(10) Uani 1 1 d . . . . .
H14A H 1.2895 1.0496 0.9141 0.047 Uiso 1 1 calc R U . . .
H14B H 1.2554 1.1537 0.9268 0.047 Uiso 1 1 calc R U . . .
H14C H 1.248 1.0733 0.813 0.047 Uiso 1 1 calc R U . . .
C15 C 1.0438(3) 1.0530(3) 0.7759(4) 0.0308(10) Uani 1 1 d . . . . .
H15A H 1.0498 1.0474 0.7116 0.046 Uiso 1 1 calc R U . . .
H15B H 1.0609 1.1295 0.8267 0.046 Uiso 1 1 calc R U . . .
H15C H 0.9694 1.0098 0.7517 0.046 Uiso 1 1 calc R U . . .
C16 C 0.6553(3) 0.3924(3) 0.5460(3) 0.0179(8) Uani 1 1 d . . . . .
C17 C 0.5521(3) 0.3338(3) 0.5210(3) 0.0279(10) Uani 1 1 d . . . . .
H17 H 0.5203 0.2573 0.4719 0.033 Uiso 1 1 calc R U . . .
C18 C 0.4959(3) 0.3874(3) 0.5682(4) 0.0333(11) Uani 1 1 d . . . . .
H18 H 0.4253 0.3475 0.5504 0.04 Uiso 1 1 calc R U . . .
C19 C 0.5420(3) 0.4978(3) 0.6404(4) 0.0299(10) Uani 1 1 d . . . . .
H19 H 0.5031 0.5337 0.6721 0.036 Uiso 1 1 calc R U . . .
C20 C 0.6443(3) 0.5564(3) 0.6670(3) 0.0269(10) Uani 1 1 d . . . . .
H20 H 0.6761 0.6326 0.7173 0.032 Uiso 1 1 calc R U . . .
C21 C 0.7010(3) 0.5038(3) 0.6199(3) 0.0209(8) Uani 1 1 d . . . . .
H21 H 0.7717 0.5444 0.6386 0.025 Uiso 1 1 calc R U . . .
C22 C 0.6255(3) 0.2193(3) 0.3458(3) 0.0174(8) Uani 1 1 d . . . . .
C23 C 0.6297(3) 0.1172(3) 0.2931(3) 0.0230(9) Uani 1 1 d . . . . .
H23 H 0.6823 0.0955 0.3337 0.028 Uiso 1 1 calc R U . . .
C24 C 0.5578(3) 0.0462(4) 0.1816(3) 0.0316(10) Uani 1 1 d . . . . .
H24 H 0.562 -0.0232 0.1463 0.038 Uiso 1 1 calc R U . . .
C25 C 0.4810(3) 0.0761(3) 0.1223(3) 0.0306(10) Uani 1 1 d . . . . .
H25 H 0.4318 0.0277 0.046 0.037 Uiso 1 1 calc R U . . .
C26 C 0.4755(3) 0.1770(4) 0.1744(3) 0.0306(10) Uani 1 1 d . . . . .
H26 H 0.4216 0.1976 0.1338 0.037 Uiso 1 1 calc R U . . .
C27 C 0.5474(3) 0.2484(3) 0.2846(3) 0.0256(9) Uani 1 1 d . . . . .
H27 H 0.5434 0.3181 0.319 0.031 Uiso 1 1 calc R U . . .
C28 C 0.8450(3) 0.2639(3) 0.6456(3) 0.0197(8) Uani 1 1 d . . . . .
H28 H 0.9113 0.3114 0.6545 0.024 Uiso 1 1 calc R U . . .
C29 C 0.8642(3) 0.1619(3) 0.6438(3) 0.0274(10) Uani 1 1 d . . . . .
H29A H 0.8006 0.1143 0.6361 0.041 Uiso 1 1 calc R U . . .
H29B H 0.9286 0.1821 0.7129 0.041 Uiso 1 1 calc R U . . .
H29C H 0.8757 0.1233 0.5814 0.041 Uiso 1 1 calc R U . . .
C30 C 0.8281(4) 0.3281(3) 0.7420(3) 0.0316(10) Uani 1 1 d . . . . .
H30A H 0.816 0.3933 0.7404 0.047 Uiso 1 1 calc R U . . .
H30B H 0.8928 0.35 0.8115 0.047 Uiso 1 1 calc R U . . .
H30C H 0.7645 0.2826 0.7362 0.047 Uiso 1 1 calc R U . . .
C31 C 0.7645(3) 0.6815(3) 0.3103(3) 0.0197(8) Uani 1 1 d . . . . .
C32 C 0.6657(3) 0.6796(3) 0.3069(3) 0.0247(9) Uani 1 1 d . . . . .
H32 H 0.6104 0.6118 0.276 0.03 Uiso 1 1 calc R U . . .
C33 C 0.6464(3) 0.7756(4) 0.3480(4) 0.0330(11) Uani 1 1 d . . . . .
H33 H 0.5779 0.7731 0.344 0.04 Uiso 1 1 calc R U . . .
C34 C 0.7271(3) 0.8752(3) 0.3950(4) 0.0299(10) Uani 1 1 d . . . . .
H34 H 0.7142 0.941 0.4235 0.036 Uiso 1 1 calc R U . . .
C35 C 0.8261(3) 0.8782(3) 0.4001(3) 0.0293(10) Uani 1 1 d . . . . .
H35 H 0.8815 0.9464 0.4323 0.035 Uiso 1 1 calc R U . . .
C36 C 0.8456(3) 0.7823(3) 0.3585(3) 0.0196(8) Uani 1 1 d . . . . .
H36 H 0.9143 0.7853 0.3627 0.024 Uiso 1 1 calc R U . . .
C37 C 0.8193(3) 0.5631(3) 0.1487(3) 0.0175(8) Uani 1 1 d . . . . .
C38 C 0.8062(3) 0.6413(3) 0.1163(3) 0.0237(9) Uani 1 1 d . . . . .
H38 H 0.7865 0.6985 0.154 0.028 Uiso 1 1 calc R U . . .
C39 C 0.8217(3) 0.6362(3) 0.0291(3) 0.0276(10) Uani 1 1 d . . . . .
H39 H 0.8115 0.6896 0.0075 0.033 Uiso 1 1 calc R U . . .
C40 C 0.8514(3) 0.5557(3) -0.0261(3) 0.0288(10) Uani 1 1 d . . . . .
H40 H 0.862 0.5531 -0.0854 0.035 Uiso 1 1 calc R U . . .
C41 C 0.8657(4) 0.4779(3) 0.0061(3) 0.0329(11) Uani 1 1 d . . . . .
H41 H 0.8872 0.4221 -0.031 0.039 Uiso 1 1 calc R U . . .
C42 C 0.8491(3) 0.4802(3) 0.0913(3) 0.0256(9) Uani 1 1 d . . . . .
H42 H 0.8579 0.4254 0.1113 0.031 Uiso 1 1 calc R U . . .
C43 C 0.5761(3) 0.4269(4) 0.0747(3) 0.0330(11) Uani 1 1 d . . . . .
H43 H 0.5865 0.4912 0.0629 0.04 Uiso 1 1 calc R U . . .
C44 C 0.5723(4) 0.3321(5) -0.0189(4) 0.085(2) Uani 1 1 d . . . . .
H44A H 0.6375 0.3532 -0.0249 0.128 Uiso 1 1 calc R U . . .
H44B H 0.5073 0.3109 -0.088 0.128 Uiso 1 1 calc R U . . .
H44C H 0.5696 0.2705 -0.0049 0.128 Uiso 1 1 calc R U . . .
C45 C 0.4692(3) 0.4012(4) 0.0763(4) 0.0468(13) Uani 1 1 d . . . . .
H45A H 0.4617 0.344 0.0965 0.07 Uiso 1 1 calc R U . . .
H45B H 0.4084 0.3759 0.003 0.07 Uiso 1 1 calc R U . . .
H45C H 0.4687 0.467 0.1306 0.07 Uiso 1 1 calc R U . . .
N1 N 1.1010(2) 0.8941(2) 0.7611(2) 0.0171(7) Uani 1 1 d . . . . .
H1 H 1.1336 0.8808 0.7208 0.021 Uiso 1 1 calc R U . . .
N2 N 0.7527(2) 0.2330(2) 0.5385(2) 0.0164(7) Uani 1 1 d . . . . .
H2A H 0.7062 0.1653 0.4984 0.02 Uiso 1 1 calc R U . . .
N3 N 0.6670(2) 0.4562(3) 0.1818(3) 0.0243(8) Uani 1 1 d . . . . .
H3A H 0.6555 0.4168 0.2119 0.029 Uiso 1 1 calc R U . . .
P4 P 0.5 1 0.5 0.0296(4) Uani 1 2 d S . P . .
F1 F 0.5589(3) 1.0228(3) 0.4370(3) 0.0747(11) Uani 1 1 d . . . . .
F2 F 0.6057(8) 1.054(2) 0.6125(9) 0.112(12) Uani 0.48(3) 1 d . . P A 1
F3 F 0.510(3) 0.8881(13) 0.474(2) 0.114(12) Uani 0.48(3) 1 d . . P A 1
F4 F 0.5954(12) 0.968(2) 0.550(2) 0.113(9) Uani 0.52(3) 1 d . . P A 2
F5 F 0.4321(16) 0.8794(8) 0.4019(13) 0.085(8) Uani 0.52(3) 1 d . . P A 2
P1 P 1.01899(7) 0.78657(7) 0.74848(8) 0.0146(2) Uani 1 1 d . . . . .
P2 P 0.72983(7) 0.31722(7) 0.48766(8) 0.0149(2) Uani 1 1 d . . . . .
P3 P 0.78919(8) 0.55475(8) 0.25354(8) 0.0171(2) Uani 1 1 d . . . . .
Co1 Co 0.99575(4) 0.63691(4) 0.61373(4) 0.01287(11) Uani 1 1 d . . . . .
Co2 Co 0.86732(4) 0.41129(4) 0.49182(4) 0.01291(11) Uani 1 1 d . . . . .
Co3 Co 0.90348(4) 0.52542(4) 0.37423(4) 0.01353(11) Uani 1 1 d . . . . .
Se1 Se 1.03023(3) 0.70146(3) 0.50363(3) 0.01300(9) Uani 1 1 d . . . . .
Se2 Se 0.81917(3) 0.33881(3) 0.30474(3) 0.01280(8) Uani 1 1 d . . . . .
Se3 Se 0.81213(3) 0.55279(3) 0.47714(3) 0.01375(9) Uani 1 1 d . . . . .
Se4 Se 1.02936(3) 0.48027(3) 0.31737(3) 0.01385(9) Uani 1 1 d . . . . .

loop_
_atom_site_aniso_label
_atom_site_aniso_U_11
_atom_site_aniso_U_22
_atom_site_aniso_U_33
_atom_site_aniso_U_23
_atom_site_aniso_U_13
_atom_site_aniso_U_12
C1 0.0225(19) 0.0086(17) 0.0158(19) 0.0057(15) 0.0105(16) 0.0110(15)
C2 0.027(2) 0.0141(19) 0.020(2) 0.0080(17) 0.0124(17) 0.0089(16)
C3 0.041(3) 0.015(2) 0.027(2) 0.0128(18) 0.020(2) 0.0109(18)
C4 0.039(2) 0.018(2) 0.016(2) 0.0096(17) 0.0086(19) 0.0130(18)
C5 0.024(2) 0.020(2) 0.021(2) 0.0095(18) 0.0062(17) 0.0106(17)
C6 0.025(2) 0.0148(19) 0.019(2) 0.0080(17) 0.0108(17) 0.0088(16)
C7 0.0156(18) 0.0109(18) 0.021(2) 0.0063(16) 0.0092(16) 0.0063(15)
C8 0.028(2) 0.019(2) 0.027(2) 0.0103(18) 0.0163(18) 0.0142(18)
C9 0.038(3) 0.033(3) 0.028(2) 0.009(2) 0.024(2) 0.023(2)
C10 0.025(2) 0.027(2) 0.035(3) 0.012(2) 0.016(2) 0.0168(19)
C11 0.021(2) 0.022(2) 0.028(2) 0.0097(19) 0.0092(18) 0.0084(17)
C12 0.025(2) 0.0123(19) 0.022(2) 0.0045(17) 0.0113(17) 0.0061(16)
C13 0.024(2) 0.0132(19) 0.021(2) 0.0055(17) 0.0082(17) 0.0075(16)
C14 0.025(2) 0.014(2) 0.041(3) 0.011(2) 0.007(2) 0.0052(17)
C15 0.027(2) 0.013(2) 0.044(3) 0.015(2) 0.010(2) 0.0078(17)
C16 0.023(2) 0.020(2) 0.023(2) 0.0155(18) 0.0164(17) 0.0130(17)
C17 0.031(2) 0.022(2) 0.038(3) 0.013(2) 0.024(2) 0.0111(19)
C18 0.033(2) 0.031(3) 0.048(3) 0.017(2) 0.031(2) 0.013(2)
C19 0.040(3) 0.027(2) 0.044(3) 0.020(2) 0.035(2) 0.021(2)
C20 0.038(2) 0.024(2) 0.030(2) 0.014(2) 0.024(2) 0.018(2)
C21 0.026(2) 0.020(2) 0.022(2) 0.0108(18) 0.0150(18) 0.0115(17)
C22 0.0136(18) 0.020(2) 0.021(2) 0.0105(17) 0.0096(16) 0.0049(15)
C23 0.019(2) 0.025(2) 0.022(2) 0.0100(18) 0.0078(17) 0.0108(17)
C24 0.031(2) 0.029(2) 0.028(2) 0.009(2) 0.015(2) 0.010(2)
C25 0.029(2) 0.031(2) 0.020(2) 0.008(2) 0.0087(19) 0.0028(19)
C26 0.019(2) 0.039(3) 0.029(2) 0.023(2) 0.0036(18) 0.0080(19)
C27 0.026(2) 0.018(2) 0.027(2) 0.0103(19) 0.0087(19) 0.0077(17)
C28 0.028(2) 0.0132(19) 0.022(2) 0.0125(17) 0.0122(17) 0.0062(16)
C29 0.032(2) 0.023(2) 0.028(2) 0.0163(19) 0.0109(19) 0.0114(19)
C30 0.051(3) 0.026(2) 0.025(2) 0.015(2) 0.022(2) 0.016(2)
C31 0.022(2) 0.023(2) 0.022(2) 0.0147(18) 0.0123(17) 0.0119(17)
C32 0.020(2) 0.032(2) 0.031(2) 0.022(2) 0.0131(18) 0.0131(18)
C33 0.034(2) 0.042(3) 0.038(3) 0.023(2) 0.022(2) 0.027(2)
C34 0.041(3) 0.026(2) 0.037(3) 0.019(2) 0.025(2) 0.024(2)
C35 0.036(2) 0.021(2) 0.028(2) 0.0121(19) 0.014(2) 0.0118(19)
C36 0.023(2) 0.019(2) 0.018(2) 0.0108(17) 0.0083(17) 0.0105(17)
C37 0.023(2) 0.0153(19) 0.0151(19) 0.0097(16) 0.0073(16) 0.0092(16)
C38 0.033(2) 0.018(2) 0.024(2) 0.0122(18) 0.0146(19) 0.0125(18)
C39 0.041(3) 0.022(2) 0.029(2) 0.017(2) 0.020(2) 0.0149(19)
C40 0.047(3) 0.024(2) 0.022(2) 0.0133(19) 0.019(2) 0.014(2)
C41 0.056(3) 0.027(2) 0.027(2) 0.015(2) 0.025(2) 0.026(2)
C42 0.041(3) 0.016(2) 0.021(2) 0.0103(18) 0.0145(19) 0.0146(19)
C43 0.024(2) 0.035(3) 0.029(2) 0.023(2) -0.0013(19) 0.0041(19)
C44 0.042(3) 0.098(5) 0.035(3) -0.012(3) -0.004(3) 0.013(3)
C45 0.024(2) 0.048(3) 0.048(3) 0.028(3) 0.001(2) -0.001(2)
N1 0.0226(17) 0.0095(15) 0.0196(17) 0.0056(13) 0.0120(14) 0.0065(13)
N2 0.0194(16) 0.0090(15) 0.0161(16) 0.0050(13) 0.0060(13) 0.0044(13)
N3 0.0178(17) 0.0256(19) 0.0303(19) 0.0214(16) 0.0059(15) 0.0049(14)
P4 0.0259(8) 0.0241(8) 0.0553(11) 0.0257(8) 0.0261(8) 0.0154(7)
F1 0.082(2) 0.061(2) 0.084(2) 0.0277(19) 0.062(2) -0.0023(18)
F2 0.035(5) 0.18(3) 0.057(8) 0.047(12) -0.004(4) -0.013(9)
F3 0.23(3) 0.056(10) 0.14(2) 0.069(13) 0.14(2) 0.096(16)
F4 0.073(9) 0.15(2) 0.17(2) 0.116(18) 0.057(12) 0.081(12)
F5 0.116(13) 0.031(6) 0.080(11) 0.001(5) 0.067(10) -0.019(6)
P1 0.0174(5) 0.0097(5) 0.0156(5) 0.0050(4) 0.0077(4) 0.0060(4)
P2 0.0170(5) 0.0126(5) 0.0176(5) 0.0076(4) 0.0100(4) 0.0067(4)
P3 0.0186(5) 0.0136(5) 0.0181(5) 0.0093(4) 0.0060(4) 0.0071(4)
Co1 0.0146(2) 0.0099(2) 0.0143(3) 0.0056(2) 0.0072(2) 0.0055(2)
Co2 0.0152(2) 0.0105(2) 0.0148(3) 0.0064(2) 0.0084(2) 0.0060(2)
Co3 0.0151(2) 0.0107(2) 0.0150(3) 0.0067(2) 0.0067(2) 0.0058(2)
Se1 0.01519(18) 0.00977(18) 0.01420(18) 0.00584(15) 0.00706(15) 0.00539(14)
Se2 0.01380(17) 0.00982(18) 0.01323(18) 0.00485(15) 0.00594(15) 0.00457(14)
Se3 0.01423(18) 0.01155(18) 0.01656(19) 0.00713(15) 0.00761(15) 0.00643(14)
Se4 0.01724(18) 0.01028(18) 0.01447(18) 0.00564(15) 0.00856(15) 0.00513(15)

loop_
_atom_type_symbol
_atom_type_description
_atom_type_scat_dispersion_real
_atom_type_scat_dispersion_imag
_atom_type_scat_source
C C 0.0033 0.0016 'International Tables Vol C Tables 4.2.6.8 and 6.1.1.4'
H H 0 0 'International Tables Vol C Tables 4.2.6.8 and 6.1.1.4'
N N 0.0061 0.0033 'International Tables Vol C Tables 4.2.6.8 and 6.1.1.4'
F F 0.0171 0.0103 'International Tables Vol C Tables 4.2.6.8 and 6.1.1.4'
P P 0.1023 0.0942 'International Tables Vol C Tables 4.2.6.8 and 6.1.1.4'
Co Co 0.3494 0.9721 'International Tables Vol C Tables 4.2.6.8 and 6.1.1.4'
Se Se -0.0929 2.2259 'International Tables Vol C Tables 4.2.6.8 and 6.1.1.4'

loop_
_geom_angle_atom_site_label_1
_geom_angle_atom_site_label_2
_geom_angle_atom_site_label_3
_geom_angle
_geom_angle_site_symmetry_1
_geom_angle_site_symmetry_3
_geom_angle_publ_flag
C6 C1 C2 118.4(3) . . ?
C6 C1 P1 119.5(3) . . ?
C2 C1 P1 122.0(3) . . ?
C3 C2 C1 120.0(4) . . ?
C3 C2 H2 120 . . ?
C1 C2 H2 120 . . ?
C4 C3 C2 121.0(4) . . ?
C4 C3 H3 119.5 . . ?
C2 C3 H3 119.5 . . ?
C3 C4 C5 119.7(4) . . ?
C3 C4 H4 120.2 . . ?
C5 C4 H4 120.2 . . ?
C4 C5 C6 119.9(4) . . ?
C4 C5 H5 120.1 . . ?
C6 C5 H5 120.1 . . ?
C1 C6 C5 120.9(4) . . ?
C1 C6 H6 119.5 . . ?
C5 C6 H6 119.5 . . ?
C8 C7 C12 118.2(3) . . ?
C8 C7 P1 123.4(3) . . ?
C12 C7 P1 117.4(3) . . ?
C9 C8 C7 120.6(4) . . ?
C9 C8 H8 119.7 . . ?
C7 C8 H8 119.7 . . ?
C10 C9 C8 120.4(4) . . ?
C10 C9 H9 119.8 . . ?
C8 C9 H9 119.8 . . ?
C11 C10 C9 119.6(4) . . ?
C11 C10 H10 120.2 . . ?
C9 C10 H10 120.2 . . ?
C10 C11 C12 120.0(4) . . ?
C10 C11 H11 120 . . ?
C12 C11 H11 120 . . ?
C11 C12 C7 121.1(4) . . ?
C11 C12 H12 119.4 . . ?
C7 C12 H12 119.4 . . ?
N1 C13 C14 109.2(3) . . ?
N1 C13 C15 111.7(3) . . ?
C14 C13 C15 110.5(3) . . ?
N1 C13 H13 108.4 . . ?
C14 C13 H13 108.4 . . ?
C15 C13 H13 108.4 . . ?
C13 C14 H14A 109.5 . . ?
C13 C14 H14B 109.5 . . ?
H14A C14 H14B 109.5 . . ?
C13 C14 H14C 109.5 . . ?
H14A C14 H14C 109.5 . . ?
H14B C14 H14C 109.5 . . ?
C13 C15 H15A 109.5 . . ?
C13 C15 H15B 109.5 . . ?
H15A C15 H15B 109.5 . . ?
C13 C15 H15C 109.5 . . ?
H15A C15 H15C 109.5 . . ?
H15B C15 H15C 109.5 . . ?
C21 C16 C17 118.9(3) . . ?
C21 C16 P2 122.5(3) . . ?
C17 C16 P2 118.5(3) . . ?
C18 C17 C16 119.9(4) . . ?
C18 C17 H17 120 . . ?
C16 C17 H17 120 . . ?
C19 C18 C17 120.4(4) . . ?
C19 C18 H18 119.8 . . ?
C17 C18 H18 119.8 . . ?
C18 C19 C20 120.3(4) . . ?
C18 C19 H19 119.9 . . ?
C20 C19 H19 119.9 . . ?
C19 C20 C21 119.8(4) . . ?
C19 C20 H20 120.1 . . ?
C21 C20 H20 120.1 . . ?
C16 C21 C20 120.7(4) . . ?
C16 C21 H21 119.7 . . ?
C20 C21 H21 119.7 . . ?
C27 C22 C23 118.3(3) . . ?
C27 C22 P2 121.2(3) . . ?
C23 C22 P2 120.1(3) . . ?
C22 C23 C24 120.7(4) . . ?
C22 C23 H23 119.6 . . ?
C24 C23 H23 119.6 . . ?
C25 C24 C23 120.2(4) . . ?
C25 C24 H24 119.9 . . ?
C23 C24 H24 119.9 . . ?
C24 C25 C26 119.4(4) . . ?
C24 C25 H25 120.3 . . ?
C26 C25 H25 120.3 . . ?
C25 C26 C27 120.7(4) . . ?
C25 C26 H26 119.7 . . ?
C27 C26 H26 119.7 . . ?
C26 C27 C22 120.6(4) . . ?
C26 C27 H27 119.7 . . ?
C22 C27 H27 119.7 . . ?
N2 C28 C29 108.9(3) . . ?
N2 C28 C30 112.3(3) . . ?
C29 C28 C30 111.8(3) . . ?
N2 C28 H28 107.9 . . ?
C29 C28 H28 107.9 . . ?
C30 C28 H28 107.9 . . ?
C28 C29 H29A 109.5 . . ?
C28 C29 H29B 109.5 . . ?
H29A C29 H29B 109.5 . . ?
C28 C29 H29C 109.5 . . ?
H29A C29 H29C 109.5 . . ?
H29B C29 H29C 109.5 . . ?
C28 C30 H30A 109.5 . . ?
C28 C30 H30B 109.5 . . ?
H30A C30 H30B 109.5 . . ?
C28 C30 H30C 109.5 . . ?
H30A C30 H30C 109.5 . . ?
H30B C30 H30C 109.5 . . ?
C32 C31 C36 118.7(4) . . ?
C32 C31 P3 120.9(3) . . ?
C36 C31 P3 120.4(3) . . ?
C31 C32 C33 120.8(4) . . ?
C31 C32 H32 119.6 . . ?
C33 C32 H32 119.6 . . ?
C34 C33 C32 120.1(4) . . ?
C34 C33 H33 120 . . ?
C32 C33 H33 120 . . ?
C35 C34 C33 119.6(4) . . ?
C35 C34 H34 120.2 . . ?
C33 C34 H34 120.2 . . ?
C34 C35 C36 120.5(4) . . ?
C34 C35 H35 119.7 . . ?
C36 C35 H35 119.7 . . ?
C35 C36 C31 120.2(4) . . ?
C35 C36 H36 119.9 . . ?
C31 C36 H36 119.9 . . ?
C38 C37 C42 118.1(3) . . ?
C38 C37 P3 124.1(3) . . ?
C42 C37 P3 117.6(3) . . ?
C39 C38 C37 120.5(4) . . ?
C39 C38 H38 119.8 . . ?
C37 C38 H38 119.8 . . ?
C40 C39 C38 121.3(4) . . ?
C40 C39 H39 119.3 . . ?
C38 C39 H39 119.3 . . ?
C39 C40 C41 118.7(4) . . ?
C39 C40 H40 120.6 . . ?
C41 C40 H40 120.6 . . ?
C42 C41 C40 121.0(4) . . ?
C42 C41 H41 119.5 . . ?
C40 C41 H41 119.5 . . ?
C41 C42 C37 120.4(4) . . ?
C41 C42 H42 119.8 . . ?
C37 C42 H42 119.8 . . ?
N3 C43 C44 111.7(4) . . ?
N3 C43 C45 109.7(4) . . ?
C44 C43 C45 110.4(4) . . ?
N3 C43 H43 108.3 . . ?
C44 C43 H43 108.3 . . ?
C45 C43 H43 108.3 . . ?
C43 C44 H44A 109.5 . . ?
C43 C44 H44B 109.5 . . ?
H44A C44 H44B 109.5 . . ?
C43 C44 H44C 109.5 . . ?
H44A C44 H44C 109.5 . . ?
H44B C44 H44C 109.5 . . ?
C43 C45 H45A 109.5 . . ?
C43 C45 H45B 109.5 . . ?
H45A C45 H45B 109.5 . . ?
C43 C45 H45C 109.5 . . ?
H45A C45 H45C 109.5 . . ?
H45B C45 H45C 109.5 . . ?
C13 N1 P1 125.4(3) . . ?
C13 N1 H1 117.3 . . ?
P1 N1 H1 117.3 . . ?
C28 N2 P2 124.7(2) . . ?
C28 N2 H2A 117.7 . . ?
P2 N2 H2A 117.7 . . ?
C43 N3 P3 128.1(3) . . ?
C43 N3 H3A 116 . . ?
P3 N3 H3A 116 . . ?
F4 P4 F4 180 . 2_676 ?
F3 P4 F3 180 2_676 . ?
F3 P4 F2 89.8(6) 2_676 . ?
F3 P4 F2 90.2(6) . . ?
F3 P4 F2 90.2(6) 2_676 2_676 ?
F3 P4 F2 89.8(6) . 2_676 ?
F2 P4 F2 180 . 2_676 ?
F4 P4 F1 83.7(6) . . ?
F4 P4 F1 96.3(6) 2_676 . ?
F3 P4 F1 85.8(5) 2_676 . ?
F3 P4 F1 94.2(5) . . ?
F2 P4 F1 94.8(4) . . ?
F2 P4 F1 85.2(4) 2_676 . ?
F4 P4 F1 96.3(6) . 2_676 ?
F4 P4 F1 83.7(6) 2_676 2_676 ?
F3 P4 F1 94.2(5) 2_676 2_676 ?
F3 P4 F1 85.8(5) . 2_676 ?
F2 P4 F1 85.2(4) . 2_676 ?
F2 P4 F1 94.8(4) 2_676 2_676 ?
F1 P4 F1 180 . 2_676 ?
F4 P4 F5 91.0(5) . . ?
F4 P4 F5 89.0(5) 2_676 . ?
F1 P4 F5 90.4(3) . . ?
F1 P4 F5 89.6(3) 2_676 . ?
F4 P4 F5 89.0(5) . 2_676 ?
F4 P4 F5 91.0(5) 2_676 2_676 ?
F1 P4 F5 89.6(3) . 2_676 ?
F1 P4 F5 90.4(3) 2_676 2_676 ?
F5 P4 F5 180 . 2_676 ?
N1 P1 C1 103.39(16) . . ?
N1 P1 C7 104.36(16) . . ?
C1 P1 C7 103.87(16) . . ?
N1 P1 Co1 110.58(11) . . ?
C1 P1 Co1 113.82(11) . . ?
C7 P1 Co1 119.26(12) . . ?
N2 P2 C22 100.10(16) . . ?
N2 P2 C16 107.55(16) . . ?
C22 P2 C16 103.40(17) . . ?
N2 P2 Co2 115.99(11) . . ?
C22 P2 Co2 110.64(12) . . ?
C16 P2 Co2 117.13(12) . . ?
N3 P3 C37 104.69(17) . . ?
N3 P3 C31 104.83(17) . . ?
C37 P3 C31 101.77(17) . . ?
N3 P3 Co3 110.43(12) . . ?
C37 P3 Co3 118.39(12) . . ?
C31 P3 Co3 115.33(12) . . ?
P1 Co1 Se4 98.77(3) . 2_766 ?
P1 Co1 Se3 109.68(3) . . ?
Se4 Co1 Se3 90.50(2) 2_766 . ?
P1 Co1 Se2 93.45(3) . 2_766 ?
Se4 Co1 Se2 87.41(2) 2_766 2_766 ?
Se3 Co1 Se2 156.82(3) . 2_766 ?
P1 Co1 Se1 101.03(3) . . ?
Se4 Co1 Se1 159.42(3) 2_766 . ?
Se3 Co1 Se1 88.10(2) . . ?
Se2 Co1 Se1 85.869(19) 2_766 . ?
P1 Co1 Co2 139.95(3) . . ?
Se4 Co1 Co2 52.309(16) 2_766 . ?
Se3 Co1 Co2 52.606(16) . . ?
Se2 Co1 Co2 109.82(2) 2_766 . ?
Se1 Co1 Co2 112.42(2) . . ?
P1 Co1 Co3 140.84(3) . . ?
Se4 Co1 Co3 113.63(2) 2_766 . ?
Se3 Co1 Co3 51.494(16) . . ?
Se2 Co1 Co3 108.81(2) 2_766 . ?
Se1 Co1 Co3 51.136(16) . . ?
Co2 Co1 Co3 61.803(16) . . ?
P1 Co1 Co3 128.15(3) . 2_766 ?
Se4 Co1 Co3 51.150(16) 2_766 2_766 ?
Se3 Co1 Co3 111.25(2) . 2_766 ?
Se2 Co1 Co3 51.134(15) 2_766 2_766 ?
Se1 Co1 Co3 110.71(2) . 2_766 ?
Co2 Co1 Co3 59.232(16) . 2_766 ?
Co3 Co1 Co3 90.285(19) . 2_766 ?
P1 Co1 Co2 130.10(3) . 2_766 ?
Se4 Co1 Co2 110.98(2) 2_766 2_766 ?
Se3 Co1 Co2 109.16(2) . 2_766 ?
Se2 Co1 Co2 50.928(16) 2_766 2_766 ?
Se1 Co1 Co2 50.735(15) . 2_766 ?
Co2 Co1 Co2 89.117(18) . 2_766 ?
Co3 Co1 Co2 58.137(16) . 2_766 ?
Co3 Co1 Co2 60.139(16) 2_766 2_766 ?
P2 Co2 Se4 97.08(3) . 2_766 ?
P2 Co2 Se3 100.84(3) . . ?
Se4 Co2 Se3 90.87(2) 2_766 . ?
P2 Co2 Se1 99.24(3) . 2_766 ?
Se4 Co2 Se1 90.14(2) 2_766 2_766 ?
Se3 Co2 Se1 159.61(2) . 2_766 ?
P2 Co2 Se2 103.56(3) . . ?
Se4 Co2 Se2 159.35(2) 2_766 . ?
Se3 Co2 Se2 85.99(2) . . ?
Se1 Co2 Se2 85.92(2) 2_766 . ?
P2 Co2 Co1 133.05(3) . . ?
Se4 Co2 Co1 52.652(16) 2_766 . ?
Se3 Co2 Co1 52.744(16) . . ?
Se1 Co2 Co1 113.72(2) 2_766 . ?
Se2 Co2 Co1 110.97(2) . . ?
P2 Co2 Co3 131.68(3) . 2_766 ?
Se4 Co2 Co3 52.530(16) 2_766 2_766 ?
Se3 Co2 Co3 114.30(2) . 2_766 ?
Se1 Co2 Co3 52.135(16) 2_766 2_766 ?
Se2 Co2 Co3 110.70(2) . 2_766 ?
Co1 Co2 Co3 62.178(17) . 2_766 ?
P2 Co2 Co3 137.15(3) . . ?
Se4 Co2 Co3 112.62(2) 2_766 . ?
Se3 Co2 Co3 50.912(16) . . ?
Se1 Co2 Co3 110.38(2) 2_766 . ?
Se2 Co2 Co3 50.848(16) . . ?
Co1 Co2 Co3 60.444(17) . . ?
Co3 Co2 Co3 91.168(19) 2_766 . ?
P2 Co2 Co1 136.02(3) . 2_766 ?
Se4 Co2 Co1 112.24(2) 2_766 2_766 ?
Se3 Co2 Co1 110.33(2) . 2_766 ?
Se1 Co2 Co1 50.964(15) 2_766 2_766 ?
Se2 Co2 Co1 50.774(15) . 2_766 ?
Co1 Co2 Co1 90.883(18) . 2_766 ?
Co3 Co2 Co1 60.188(17) 2_766 2_766 ?
Co3 Co2 Co1 59.585(16) . 2_766 ?
P3 Co3 Se1 101.13(3) . . ?
P3 Co3 Se4 107.48(3) . . ?
Se1 Co3 Se4 89.96(2) . . ?
P3 Co3 Se2 102.14(3) . . ?
Se1 Co3 Se2 156.31(3) . . ?
Se4 Co3 Se2 87.24(2) . . ?
P3 Co3 Se3 92.98(3) . . ?
Se1 Co3 Se3 88.50(2) . . ?
Se4 Co3 Se3 159.38(3) . . ?
Se2 Co3 Se3 85.97(2) . . ?
P3 Co3 Co2 140.30(3) . 2_766 ?
Se1 Co3 Co2 52.469(16) . 2_766 ?
Se4 Co3 Co2 51.968(16) . 2_766 ?
Se2 Co3 Co2 109.18(2) . 2_766 ?
Se3 Co3 Co2 112.63(2) . 2_766 ?
P3 Co3 Co1 129.45(3) . . ?
Se1 Co3 Co1 51.694(16) . . ?
Se4 Co3 Co1 113.16(2) . . ?
Se2 Co3 Co1 108.43(2) . . ?
Se3 Co3 Co1 51.452(16) . . ?
Co2 Co3 Co1 61.677(16) 2_766 . ?
P3 Co3 Co1 140.25(3) . 2_766 ?
Se1 Co3 Co1 110.49(2) . 2_766 ?
Se4 Co3 Co1 50.939(15) . 2_766 ?
Se2 Co3 Co1 51.123(15) . 2_766 ?
Se3 Co3 Co1 110.85(2) . 2_766 ?
Co2 Co3 Co1 58.591(16) 2_766 2_766 ?
Co1 Co3 Co1 89.716(19) . 2_766 ?
P3 Co3 Co2 130.42(3) . . ?
Se1 Co3 Co2 108.96(2) . . ?
Se4 Co3 Co2 110.91(2) . . ?
Se2 Co3 Co2 50.993(16) . . ?
Se3 Co3 Co2 50.743(15) . . ?
Co2 Co3 Co2 88.832(18) 2_766 . ?
Co1 Co3 Co2 57.753(16) . . ?
Co1 Co3 Co2 60.277(16) 2_766 . ?
Co3 Se1 Co2 75.40(2) . 2_766 ?
Co3 Se1 Co1 77.17(2) . . ?
Co2 Se1 Co1 78.300(19) 2_766 . ?
Co1 Se2 Co3 77.74(2) 2_766 . ?
Co1 Se2 Co2 78.30(2) 2_766 . ?
Co3 Se2 Co2 78.16(2) . . ?
Co2 Se3 Co1 74.65(2) . . ?
Co2 Se3 Co3 78.35(2) . . ?
Co1 Se3 Co3 77.05(2) . . ?
Co2 Se4 Co1 75.04(2) 2_766 2_766 ?
Co2 Se4 Co3 75.50(2) 2_766 . ?
Co1 Se4 Co3 77.91(2) 2_766 . ?

loop_
_geom_bond_atom_site_label_1
_geom_bond_atom_site_label_2
_geom_bond_distance
_geom_bond_site_symmetry_2
_geom_bond_publ_flag
C1 C6 1.388(5) . ?
C1 C2 1.398(5) . ?
C1 P1 1.831(4) . ?
C2 C3 1.390(5) . ?
C2 H2 0.95 . ?
C3 C4 1.374(5) . ?
C3 H3 0.95 . ?
C4 C5 1.377(5) . ?
C4 H4 0.95 . ?
C5 C6 1.398(5) . ?
C5 H5 0.95 . ?
C6 H6 0.95 . ?
C7 C8 1.389(5) . ?
C7 C12 1.391(5) . ?
C7 P1 1.841(4) . ?
C8 C9 1.386(5) . ?
C8 H8 0.95 . ?
C9 C10 1.383(6) . ?
C9 H9 0.95 . ?
C10 C11 1.379(6) . ?
C10 H10 0.95 . ?
C11 C12 1.386(5) . ?
C11 H11 0.95 . ?
C12 H12 0.95 . ?
C13 N1 1.483(4) . ?
C13 C14 1.514(5) . ?
C13 C15 1.524(5) . ?
C13 H13 1 . ?
C14 H14A 0.98 . ?
C14 H14B 0.98 . ?
C14 H14C 0.98 . ?
C15 H15A 0.98 . ?
C15 H15B 0.98 . ?
C15 H15C 0.98 . ?
C16 C21 1.390(5) . ?
C16 C17 1.396(5) . ?
C16 P2 1.844(4) . ?
C17 C18 1.394(5) . ?
C17 H17 0.95 . ?
C18 C19 1.374(6) . ?
C18 H18 0.95 . ?
C19 C20 1.377(5) . ?
C19 H19 0.95 . ?
C20 C21 1.392(5) . ?
C20 H20 0.95 . ?
C21 H21 0.95 . ?
C22 C27 1.385(5) . ?
C22 C23 1.387(5) . ?
C22 P2 1.822(4) . ?
C23 C24 1.389(5) . ?
C23 H23 0.95 . ?
C24 C25 1.369(6) . ?
C24 H24 0.95 . ?
C25 C26 1.379(6) . ?
C25 H25 0.95 . ?
C26 C27 1.378(5) . ?
C26 H26 0.95 . ?
C27 H27 0.95 . ?
C28 N2 1.472(4) . ?
C28 C29 1.516(5) . ?
C28 C30 1.521(5) . ?
C28 H28 1 . ?
C29 H29A 0.98 . ?
C29 H29B 0.98 . ?
C29 H29C 0.98 . ?
C30 H30A 0.98 . ?
C30 H30B 0.98 . ?
C30 H30C 0.98 . ?
C31 C32 1.386(5) . ?
C31 C36 1.397(5) . ?
C31 P3 1.833(4) . ?
C32 C33 1.388(6) . ?
C32 H32 0.95 . ?
C33 C34 1.387(6) . ?
C33 H33 0.95 . ?
C34 C35 1.377(6) . ?
C34 H34 0.95 . ?
C35 C36 1.390(5) . ?
C35 H35 0.95 . ?
C36 H36 0.95 . ?
C37 C38 1.392(5) . ?
C37 C42 1.405(5) . ?
C37 P3 1.830(4) . ?
C38 C39 1.391(5) . ?
C38 H38 0.95 . ?
C39 C40 1.368(5) . ?
C39 H39 0.95 . ?
C40 C41 1.389(5) . ?
C40 H40 0.95 . ?
C41 C42 1.382(5) . ?
C41 H41 0.95 . ?
C42 H42 0.95 . ?
C43 N3 1.471(5) . ?
C43 C44 1.503(7) . ?
C43 C45 1.523(6) . ?
C43 H43 1 . ?
C44 H44A 0.98 . ?
C44 H44B 0.98 . ?
C44 H44C 0.98 . ?
C45 H45A 0.98 . ?
C45 H45B 0.98 . ?
C45 H45C 0.98 . ?
N1 P1 1.673(3) . ?
N1 H1 0.88 . ?
N2 P2 1.671(3) . ?
N2 H2A 0.88 . ?
N3 P3 1.668(3) . ?
N3 H3A 0.88 . ?
P4 F4 1.521(9) . ?
P4 F4 1.522(9) 2_676 ?
P4 F3 1.536(8) 2_676 ?
P4 F3 1.536(8) . ?
P4 F2 1.549(9) . ?
P4 F2 1.549(9) 2_676 ?
P4 F1 1.575(3) . ?
P4 F1 1.575(3) 2_676 ?
P4 F5 1.576(8) . ?
P4 F5 1.576(8) 2_676 ?
P1 Co1 2.1642(11) . ?
P2 Co2 2.1591(10) . ?
P3 Co3 2.1631(11) . ?
Co1 Se4 2.3357(6) 2_766 ?
Co1 Se3 2.3429(6) . ?
Co1 Se2 2.3434(6) 2_766 ?
Co1 Se1 2.3496(6) . ?
Co1 Co2 2.8386(7) . ?
Co1 Co3 2.9195(7) . ?
Co1 Co3 2.9415(7) 2_766 ?
Co1 Co2 2.9621(7) 2_766 ?
Co2 Se4 2.3250(6) 2_766 ?
Co2 Se3 2.3386(6) . ?
Co2 Se1 2.3419(6) 2_766 ?
Co2 Se2 2.3485(6) . ?
Co2 Co3 2.8578(7) 2_766 ?
Co2 Co3 2.9580(7) . ?
Co2 Co1 2.9621(7) 2_766 ?
Co3 Se1 2.3315(6) . ?
Co3 Se4 2.3427(6) . ?
Co3 Se2 2.3437(6) . ?
Co3 Se3 2.3443(6) . ?
Co3 Co2 2.8578(7) 2_766 ?
Co3 Co1 2.9414(7) 2_766 ?
Se1 Co2 2.3420(6) 2_766 ?
Se2 Co1 2.3433(6) 2_766 ?
Se4 Co2 2.3250(6) 2_766 ?
Se4 Co1 2.3357(6) 2_766 ?
